data_2242093
loop_
_publ_author_name
'Salamzadeh, Nina'
'Demircioglu, Zeynep'
'Korkmaz, Ufuk'
'B\"uy\"ukg\"ung\"or, Orhan'

_publ_section_title
;
 Crystal structure of 2-(azaniumylmethyl)pyridinium bis(hydrogen squarate)
;
_journal_coeditor_code SJ5524
_journal_issue 4
_journal_name_full 'Acta Crystallographica Section E'
_journal_page_first 586
_journal_page_last 589
_journal_paper_doi 10.1107/S2056989017004376
_journal_volume 73
_journal_year 2017
_chemical_formula_iupac 'C6 H10 N2 2+, 2C4 H O4 -'
_chemical_formula_moiety 'C6 H10 N2 2+, 2(C4 H O4 -)'
_chemical_formula_sum 'C14 H12 N2 O8'
_chemical_formula_weight 336.26
_chemical_name_common
;
2-(Ammoniomethyl)pyridinium dihydrogen squarate
;
_chemical_name_systematic
;
2-(Azaniumylmethyl)pyridinium bis(2-hydroxy-3,4-dioxocyclobutanolate)
;
_space_group_crystal_system monoclinic
_space_group_IT_number 14
_space_group_name_Hall '-P 2yn'
_space_group_name_H-M_alt 'P 1 21/n 1'
_symmetry_space_group_name_Hall '-P 2yn'
_symmetry_space_group_name_H-M 'P 1 21/n 1'
_atom_sites_solution_hydrogens mixed
_audit_creation_method SHELXL-2016/6
_cell_angle_alpha 90
_cell_angle_beta 90.073(4)
_cell_angle_gamma 90
_cell_formula_units_Z 4
_cell_length_a 7.4653(7)
_cell_length_b 15.4548(14)
_cell_length_c 12.2095(12)
_cell_measurement_reflns_used 9896
_cell_measurement_temperature 296
_cell_measurement_theta_max 28.32
_cell_measurement_theta_min 3.03
_cell_volume 1408.7(2)
_computing_cell_refinement
;
SAINT (Bruker, 2013)
;
_computing_data_collection
;
APEX2 (Bruker, 2013)
;
_computing_data_reduction
;
SAINT (Bruker, 2013)
;
_computing_molecular_graphics
;
ORTEP-3 for Windows (Farrugia, 2012)
;
_computing_publication_material
;
WinGX (Farrugia, 2012) and PLATON (Spek, 2009)
;
_computing_structure_refinement
;
SHELXL2016 (Sheldrick, 2015)
;
_computing_structure_solution
;
SHELXT2014 (Sheldrick, 2008)
;
_diffrn_ambient_temperature 296
_diffrn_measured_fraction_theta_full 0.998
_diffrn_measured_fraction_theta_max 0.997
_diffrn_measurement_device_type 'Bruker APEXII CCD'
_diffrn_measurement_method '\f and \w scans'
_diffrn_radiation_type MoK\a
_diffrn_radiation_wavelength 0.71073
_diffrn_reflns_av_R_equivalents 0.0416
_diffrn_reflns_limit_h_max 9
_diffrn_reflns_limit_h_min -9
_diffrn_reflns_limit_k_max 20
_diffrn_reflns_limit_k_min -20
_diffrn_reflns_limit_l_max 16
_diffrn_reflns_limit_l_min -16
_diffrn_reflns_number 70681
_diffrn_reflns_theta_full 25.242
_diffrn_reflns_theta_max 28.341
_diffrn_reflns_theta_min 3.030
_exptl_absorpt_coefficient_mu 0.133
_exptl_absorpt_correction_T_max 0.7457
_exptl_absorpt_correction_T_min 0.6716
_exptl_absorpt_correction_type multi-scan
_exptl_absorpt_process_details
;
(SADABS; Bruker, 2013)
;
_exptl_crystal_colour bronze
_exptl_crystal_density_diffrn 1.586
_exptl_crystal_description block
_exptl_crystal_F_000 696
_exptl_crystal_size_max 0.17
_exptl_crystal_size_mid 0.13
_exptl_crystal_size_min 0.11
_refine_diff_density_max 0.261
_refine_diff_density_min -0.278
_refine_ls_extinction_method none
_refine_ls_goodness_of_fit_ref 1.106
_refine_ls_hydrogen_treatment noref
_refine_ls_matrix_type full
_refine_ls_number_parameters 227
_refine_ls_number_reflns 3496
_refine_ls_number_restraints 0
_refine_ls_restrained_S_all 1.106
_refine_ls_R_factor_all 0.0486
_refine_ls_R_factor_gt 0.0421
_refine_ls_shift/su_max 0.000
_refine_ls_shift/su_mean 0.000
_refine_ls_structure_factor_coef Fsqd
_refine_ls_weighting_details 'w=1/[\s^2^(Fo^2^)+(0.0556P)^2^+0.5691P] where P=(Fo^2^+2Fc^2^)/3'
_refine_ls_weighting_scheme calc
_refine_ls_wR_factor_gt 0.1089
_refine_ls_wR_factor_ref 0.1181
_reflns_number_gt 3090
_reflns_number_total 3496
_reflns_threshold_expression 'I > 2\s(I)'
_cod_data_source_file sj5524sup1.cif
_cod_data_source_block I
_cod_database_code 2242093
_shelx_space_group_comment
;
The symmetry employed for this shelxl refinement is uniquely defined
by the following loop, which should always be used as a source of
symmetry information in preference to the above space-group names.
They are only intended as comments.
;

loop_
_space_group_symop_operation_xyz
'x, y, z'
'-x+1/2, y+1/2, -z+1/2'
'-x, -y, -z'
'x-1/2, -y-1/2, z-1/2'

loop_
_atom_site_type_symbol
_atom_site_label
_atom_site_fract_x
_atom_site_fract_y
_atom_site_fract_z
_atom_site_U_iso_or_equiv
_atom_site_adp_type
_atom_site_calc_flag
_atom_site_occupancy
C C1 0.3472(2) 0.59963(10) 0.10814(12) 0.0377(3) Uani d 1
H H1 0.376471 0.541181 0.111071 0.045 Uiso calc 1
C C2 0.2856(2) 0.63543(13) 0.01196(13) 0.0479(4) Uani d 1
H H2 0.270245 0.601292 -0.050069 0.058 Uiso calc 1
C C3 0.2473(2) 0.72223(14) 0.00899(14) 0.0507(4) Uani d 1
H H3 0.210063 0.747750 -0.056155 0.061 Uiso calc 1
C C4 0.2640(2) 0.77205(11) 0.10321(14) 0.0442(4) Uani d 1
H H4 0.236500 0.830733 0.101700 0.053 Uiso calc 1
C C5 0.32152(18) 0.73381(8) 0.19877(12) 0.0305(3) Uani d 1
C C6 0.3378(2) 0.78078(10) 0.30627(14) 0.0419(4) Uani d 1
H H6A 0.424710 0.751293 0.352098 0.050 Uiso calc 1
H H6B 0.381247 0.839005 0.293104 0.050 Uiso calc 1
C C7 0.61186(16) 0.53092(8) 0.38741(10) 0.0245(2) Uani d 1
C C8 0.59463(17) 0.44771(8) 0.32689(10) 0.0273(3) Uani d 1
C C9 0.71303(18) 0.40741(8) 0.41129(10) 0.0278(3) Uani d 1
C C10 0.72538(16) 0.48889(8) 0.46610(10) 0.0247(2) Uani d 1
C C11 0.64141(18) 0.16148(8) 0.29601(10) 0.0289(3) Uani d 1
C C12 0.54027(17) 0.10155(8) 0.23404(10) 0.0271(3) Uani d 1
C C13 0.57553(18) 0.03307(9) 0.31604(10) 0.0293(3) Uani d 1
C C14 0.67917(17) 0.09946(8) 0.38172(10) 0.0272(3) Uani d 1
N N1 0.36494(15) 0.64919(7) 0.19743(9) 0.0288(2) Uani d 1
N N2 0.16375(17) 0.78523(8) 0.36470(10) 0.0346(3) Uani d 1
H H2A 0.177821 0.813962 0.427290 0.052 Uiso calc 1
H H2C 0.125260 0.731888 0.378838 0.052 Uiso calc 1
H H2B 0.083844 0.812501 0.322984 0.052 Uiso calc 1
O O1 0.54865(14) 0.60498(6) 0.37564(8) 0.0328(2) Uani d 1
O O2 0.51318(15) 0.42458(7) 0.24462(8) 0.0387(3) Uani d 1
O O3 0.77376(16) 0.33276(6) 0.42957(9) 0.0409(3) Uani d 1
O O4 0.80146(14) 0.51691(6) 0.55513(8) 0.0331(2) Uani d 1
O O5 0.68219(19) 0.24159(7) 0.27431(9) 0.0457(3) Uani d 1
O O6 0.45452(15) 0.10825(7) 0.14494(8) 0.0380(3) Uani d 1
O O7 0.54053(18) -0.04333(7) 0.32469(10) 0.0514(3) Uani d 1
O O8 0.76167(16) 0.09899(7) 0.46951(8) 0.0400(3) Uani d 1
H H1A 0.419(3) 0.6260(13) 0.2598(17) 0.048 Uiso d 1
H H5A 0.725(3) 0.2770(14) 0.3380(18) 0.060 Uiso d 1
H H4A 0.868(3) 0.4687(15) 0.5894(17) 0.060 Uiso d 1

loop_
_atom_site_aniso_label
_atom_site_aniso_U_11
_atom_site_aniso_U_22
_atom_site_aniso_U_33
_atom_site_aniso_U_12
_atom_site_aniso_U_13
_atom_site_aniso_U_23
C1 0.0412(7) 0.0344(7) 0.0375(8) 0.0016(6) 0.0005(6) -0.0072(6)
C2 0.0440(8) 0.0679(11) 0.0320(7) -0.0028(8) -0.0042(6) -0.0111(7)
C3 0.0442(9) 0.0732(12) 0.0346(8) 0.0039(8) -0.0084(6) 0.0176(8)
C4 0.0458(8) 0.0362(8) 0.0505(9) 0.0057(6) -0.0058(7) 0.0159(7)
C5 0.0293(6) 0.0253(6) 0.0370(7) -0.0015(5) -0.0047(5) 0.0011(5)
C6 0.0383(7) 0.0333(7) 0.0540(9) -0.0031(6) -0.0126(7) -0.0137(6)
C7 0.0285(6) 0.0245(6) 0.0207(5) -0.0021(4) -0.0029(4) 0.0028(4)
C8 0.0327(6) 0.0254(6) 0.0237(6) -0.0010(5) -0.0045(5) 0.0012(5)
C9 0.0344(6) 0.0230(6) 0.0259(6) -0.0008(5) -0.0073(5) -0.0009(4)
C10 0.0297(6) 0.0222(5) 0.0223(5) -0.0007(4) -0.0045(4) 0.0009(4)
C11 0.0364(6) 0.0242(6) 0.0261(6) 0.0020(5) -0.0054(5) -0.0052(5)
C12 0.0307(6) 0.0257(6) 0.0248(6) 0.0040(5) -0.0059(5) -0.0052(5)
C13 0.0322(6) 0.0280(6) 0.0276(6) -0.0013(5) -0.0061(5) -0.0020(5)
C14 0.0297(6) 0.0287(6) 0.0234(6) 0.0000(5) -0.0039(5) -0.0035(5)
N1 0.0310(5) 0.0265(5) 0.0287(5) 0.0017(4) -0.0043(4) 0.0019(4)
N2 0.0473(7) 0.0276(6) 0.0288(6) 0.0021(5) -0.0120(5) -0.0032(4)
O1 0.0431(5) 0.0240(4) 0.0312(5) 0.0049(4) -0.0081(4) 0.0028(4)
O2 0.0505(6) 0.0340(5) 0.0315(5) -0.0006(4) -0.0189(4) -0.0030(4)
O3 0.0594(7) 0.0227(5) 0.0405(6) 0.0071(4) -0.0227(5) -0.0051(4)
O4 0.0452(5) 0.0257(5) 0.0282(5) 0.0014(4) -0.0150(4) -0.0028(4)
O5 0.0797(9) 0.0227(5) 0.0346(5) -0.0061(5) -0.0174(5) -0.0021(4)
O6 0.0520(6) 0.0309(5) 0.0310(5) 0.0043(4) -0.0204(4) -0.0050(4)
O7 0.0700(8) 0.0309(6) 0.0532(7) -0.0154(5) -0.0214(6) 0.0067(5)
O8 0.0525(6) 0.0386(6) 0.0290(5) -0.0023(5) -0.0171(4) -0.0034(4)

loop_
_atom_type_symbol
_atom_type_description
_atom_type_scat_dispersion_real
_atom_type_scat_dispersion_imag
_atom_type_scat_source
C C 0.0033 0.0016 'International Tables Vol C Tables 4.2.6.8 and 6.1.1.4'
H H 0.0000 0.0000 'International Tables Vol C Tables 4.2.6.8 and 6.1.1.4'
N N 0.0061 0.0033 'International Tables Vol C Tables 4.2.6.8 and 6.1.1.4'
O O 0.0106 0.0060 'International Tables Vol C Tables 4.2.6.8 and 6.1.1.4'

loop_
_geom_angle_atom_site_label_1
_geom_angle_atom_site_label_2
_geom_angle_atom_site_label_3
_geom_angle
N1 C1 C2 119.82(15)
N1 C1 H1 120.1
C2 C1 H1 120.1
C3 C2 C1 119.01(15)
C3 C2 H2 120.5
C1 C2 H2 120.5
C2 C3 C4 120.09(15)
C2 C3 H3 120.0
C4 C3 H3 120.0
C5 C4 C3 119.43(15)
C5 C4 H4 120.3
C3 C4 H4 120.3
N1 C5 C4 118.78(14)
N1 C5 C6 117.37(12)
C4 C5 C6 123.85(14)
N2 C6 C5 111.82(11)
N2 C6 H6A 109.3
C5 C6 H6A 109.3
N2 C6 H6B 109.3
C5 C6 H6B 109.3
H6A C6 H6B 107.9
O1 C7 C10 135.70(12)
O1 C7 C8 134.73(11)
C10 C7 C8 89.54(10)
O2 C8 C7 134.48(12)
O2 C8 C9 137.39(12)
C7 C8 C9 88.12(9)
O3 C9 C10 134.53(12)
O3 C9 C8 135.83(12)
C10 C9 C8 89.62(10)
O4 C10 C9 135.48(12)
O4 C10 C7 131.74(12)
C9 C10 C7 92.73(10)
O5 C11 C12 129.70(12)
O5 C11 C14 137.03(12)
C12 C11 C14 93.24(11)
O6 C12 C11 132.49(13)
O6 C12 C13 136.82(12)
C11 C12 C13 90.68(10)
O7 C13 C12 135.73(12)
O7 C13 C14 136.29(13)
C12 C13 C14 87.94(10)
O8 C14 C11 136.71(12)
O8 C14 C13 135.18(12)
C11 C14 C13 88.10(10)
C1 N1 C5 122.79(12)
C1 N1 H1A 119.1(12)
C5 N1 H1A 117.8(12)
C6 N2 H2A 109.5
C6 N2 H2C 109.5
H2A N2 H2C 109.5
C6 N2 H2B 109.5
H2A N2 H2B 109.5
H2C N2 H2B 109.5
C9 O3 H5A 108.5(9)
C10 O4 H4A 108.8(12)
C11 O5 H5A 115.9(12)

loop_
_geom_bond_atom_site_label_1
_geom_bond_atom_site_label_2
_geom_bond_distance
C1 N1 1.3388(18)
C1 C2 1.377(2)
C1 H1 0.9300
C2 C3 1.372(3)
C2 H2 0.9300
C3 C4 1.390(3)
C3 H3 0.9300
C4 C5 1.376(2)
C4 H4 0.9300
C5 N1 1.3475(17)
C5 C6 1.505(2)
C6 N2 1.485(2)
C6 H6A 0.9700
C6 H6B 0.9700
C7 O1 1.2462(15)
C7 C10 1.4357(16)
C7 C8 1.4886(17)
C8 O2 1.2268(15)
C8 C9 1.4929(17)
C9 O3 1.2593(16)
C9 C10 1.4291(17)
C10 O4 1.3000(15)
C11 O5 1.3023(17)
C11 C12 1.4139(17)
C11 C14 1.4465(18)
C12 O6 1.2658(15)
C12 C13 1.4802(18)
C13 O7 1.2141(17)
C13 C14 1.5141(17)
C14 O8 1.2356(16)
N1 H1A 0.93(2)
N2 H2A 0.8900
N2 H2C 0.8900
N2 H2B 0.8900
O3 H5A 1.46(2)
O4 H4A 0.99(2)
O5 H5A 1.00(2)

loop_
_geom_hbond_atom_site_label_D
_geom_hbond_atom_site_label_H
_geom_hbond_atom_site_label_A
_geom_hbond_site_symmetry_A
_geom_hbond_distance_DH
_geom_hbond_distance_HA
_geom_hbond_distance_DA
_geom_hbond_angle_DHA
N1 H1A O1 . 0.93(2) 1.74(2) 2.6598(15) 166.7(19)
N2 H2B O2 2 0.89 2.05 2.8565(16) 150.1
N2 H2B O5 2 0.89 2.56 3.1613(17) 125.6
N2 H2C O6 2 0.89 2.02 2.8765(16) 160.5
N2 H2A O8 3_666 0.89 1.90 2.7580(15) 162.1
O4 H4A O6 4_666 0.99(2) 1.51(2) 2.4993(14) 175(2)
O5 H5A O3 . 1.00(2) 1.46(2) 2.4583(14) 175(2)
C7 O1 Cg2 3_666 1.2462(15) 3.3775(12) 3.3226(14) 76.81(7)
C7 O1 Cg3 2_655 1.2462(15) 3.3943(12) 3.3297(14) 76.41(7)
C13 O7 Cg2 2_645 1.2141(17) 3.5206(15) 3.4188(15) 75.22(8)

loop_
_geom_torsion_atom_site_label_1
_geom_torsion_atom_site_label_2
_geom_torsion_atom_site_label_3
_geom_torsion_atom_site_label_4
_geom_torsion
N1 C1 C2 C3 1.5(2)
C1 C2 C3 C4 -2.5(3)
C2 C3 C4 C5 0.9(3)
C3 C4 C5 N1 1.8(2)
C3 C4 C5 C6 -177.64(15)
N1 C5 C6 N2 -96.31(15)
C4 C5 C6 N2 83.15(19)
O1 C7 C8 O2 0.6(3)
C10 C7 C8 O2 178.65(16)
O1 C7 C8 C9 -177.91(15)
C10 C7 C8 C9 0.10(10)
O2 C8 C9 O3 -0.3(3)
C7 C8 C9 O3 178.15(17)
O2 C8 C9 C10 -178.57(17)
C7 C8 C9 C10 -0.11(10)
O3 C9 C10 O4 -0.8(3)
C8 C9 C10 O4 177.53(16)
O3 C9 C10 C7 -178.19(17)
C8 C9 C10 C7 0.11(10)
O1 C7 C10 O4 0.3(3)
C8 C7 C10 O4 -177.69(15)
O1 C7 C10 C9 177.87(16)
C8 C7 C10 C9 -0.11(10)
O5 C11 C12 O6 -4.0(3)
C14 C11 C12 O6 177.80(15)
O5 C11 C12 C13 176.91(15)
C14 C11 C12 C13 -1.33(11)
O6 C12 C13 O7 4.0(3)
C11 C12 C13 O7 -176.90(19)
O6 C12 C13 C14 -177.79(17)
C11 C12 C13 C14 1.27(10)
O5 C11 C14 O8 2.2(3)
C12 C11 C14 O8 -179.74(17)
O5 C11 C14 C13 -176.71(18)
C12 C11 C14 C13 1.30(10)
O7 C13 C14 O8 -2.1(3)
C12 C13 C14 O8 179.77(16)
O7 C13 C14 C11 176.91(19)
C12 C13 C14 C11 -1.24(10)
C2 C1 N1 C5 1.3(2)
C4 C5 N1 C1 -3.0(2)
C6 C5 N1 C1 176.53(13)

_cod_database_fobs_code 2242093
